data_1533278
loop_
_publ_author_name
'Zatorska, G.M.'
'Pavlyuk, V.V.'
'Davydov, V.M.'

_publ_section_title
;
 Phase equilibria and crystal structures of the compounds in the Zr - Li -
 (Ge, Pb) systems at 470 K
;
_journal_name_full 'Journal of Alloys Compd.'
_journal_page_first 80
_journal_page_last 84
_journal_volume 367
_journal_year 2004
_chemical_formula_sum 'Ge0.51 Li0.49 Zr2'
_chemical_name_systematic 'Zr2 (Li0.49 Ge0.51)'
_space_group_IT_number 11
_symmetry_space_group_name_Hall '-P 2yb'
_symmetry_space_group_name_H-M 'P 1 21/m 1'
_cell_angle_alpha 90
_cell_angle_beta 103.5
_cell_angle_gamma 90
_cell_formula_units_Z 2
_cell_length_a 3.884
_cell_length_b 3.613
_cell_length_c 7.716
_cell_volume 105.286
_citation_journal_id_ASTM JALCEU
_cod_data_source_file Zatorska_JALCEU_2004_1424.cif
_cod_data_source_block Ge0.51Li0.49Zr2
_cod_original_cell_volume 105.2861
_cod_database_code 1533278

loop_
_symmetry_equiv_pos_as_xyz
x,y,z
-x,y+1/2,-z
-x,-y,-z
x,-y-1/2,z

loop_
_atom_site_label
_atom_site_type_symbol
_atom_site_fract_x
_atom_site_fract_y
_atom_site_fract_z
_atom_site_occupancy
_atom_site_U_iso_or_equiv
Zr2 Zr 0.931 0.25 0.3631 1 0.0
Ge1 Ge 0.4292 0.75 0.3536 0.51 0.0
Li1 Li 0.4292 0.75 0.3536 0.49 0.0
Zr1 Zr 0.2755 0.25 0.0522 1 0.0
